data_4335678
loop_
_publ_author_name
'Geng Bang Jin'
'Yung-Jin Hu'
'Brian Bellott'
'S. Skanthakumar'
'Richard G. Haire'
'L. Soderholm'
'James A. Ibers'

_publ_contact_author_address
;
       Chemical Sciences and Engineering Division
       Argonne National Laboratory
       Argonne, IL 60439, USA
;
_publ_contact_author_email gjin@anl.gov
_publ_contact_author_fax '+1 630 252 4225'
_publ_contact_author_name 'Geng Bang Jin'
_publ_contact_author_phone '+1 630 252 3658'
_publ_section_title
;
 Reinvestigation of Np2Se5: A Clear Divergence from Th2S5 and Th2Se5 in
 Chalcogen-Chalcogen and Metal-Chalcogen Interactions
;
_journal_name_full 'Inorganic Chemistry'
_journal_page_first 9111
_journal_page_last 9118
_journal_paper_doi 10.1021/ic401384t
_journal_volume 52
_journal_year 2013
_chemical_formula_moiety 'Np2 Se5'
_chemical_formula_sum 'Np2 Se5'
_chemical_formula_weight 868.80
_chemical_name_common 'Neptunium selenide'
_chemical_name_systematic
; 
 ? 
;
_space_group_IT_number 137
_symmetry_cell_setting tetragonal
_symmetry_space_group_name_Hall '-P 4ac 2a'
_symmetry_space_group_name_H-M 'P 42/n m c :2'
_atom_sites_solution_primary direct
_atom_sites_solution_secondary difmap
_audit_creation_method SHELXL-97
_cell_angle_alpha 90.00
_cell_angle_beta 90.00
_cell_angle_gamma 90.00
_cell_formula_units_Z 2
_cell_length_a 5.4488(3)
_cell_length_b 5.4488(3)
_cell_length_c 10.6428(7)
_cell_measurement_reflns_used 2940
_cell_measurement_temperature 100(2)
_cell_measurement_theta_max 33.88
_cell_measurement_theta_min 3.83
_cell_volume 315.98(3)
_computing_cell_refinement 'APEX2 v2.0-2 (Bruker, 2005)'
_computing_data_collection 'APEX2 v2.1-4 (Bruker, 2007)'
_computing_data_reduction 'SAINT version 7.23a (Bruker, 2005)'
_computing_molecular_graphics 'CrystalMaker for Windows ver. 2.0.6 (2008)'
_computing_publication_material 'SHELXTL-97 (Sheldrick, 1997)'
_computing_structure_refinement 'SHELXL-97 (Sheldrick, 2008)'
_computing_structure_solution 'SHELXS-97 (Sheldrick, 2008)'
_diffrn_ambient_temperature 100(2)
_diffrn_measured_fraction_theta_full 0.987
_diffrn_measured_fraction_theta_max 0.987
_diffrn_measurement_device_type 'Bruker APEX-II CCD'
_diffrn_measurement_method '0.3 wide w/ exposures'
_diffrn_radiation_monochromator graphite
_diffrn_radiation_source 'fine-focus sealed tube'
_diffrn_radiation_type MoK\a
_diffrn_radiation_wavelength 0.71073
_diffrn_reflns_av_R_equivalents 0.0283
_diffrn_reflns_av_sigmaI/netI 0.0124
_diffrn_reflns_limit_h_max 8
_diffrn_reflns_limit_h_min -8
_diffrn_reflns_limit_k_max 8
_diffrn_reflns_limit_k_min -8
_diffrn_reflns_limit_l_max 16
_diffrn_reflns_limit_l_min -16
_diffrn_reflns_number 5288
_diffrn_reflns_theta_full 33.94
_diffrn_reflns_theta_max 33.94
_diffrn_reflns_theta_min 3.83
_diffrn_standards_number 0
_exptl_absorpt_coefficient_mu 61.365
_exptl_absorpt_correction_T_max 0.132
_exptl_absorpt_correction_T_min 0.041
_exptl_absorpt_correction_type numerical
_exptl_absorpt_process_details 'faces indexed'
_exptl_crystal_colour black
_exptl_crystal_density_diffrn 9.131
_exptl_crystal_description polyhedron
_exptl_crystal_F_000 712
_exptl_crystal_size_max 0.068
_exptl_crystal_size_mid 0.048
_exptl_crystal_size_min 0.033
_refine_diff_density_max 2.203
_refine_diff_density_min -2.654
_refine_diff_density_rms 0.389
_refine_ls_extinction_coef 0.0056(4)
_refine_ls_extinction_expression Fc^*^=kFc[1+0.001xFc^2^\l^3^/sin(2\q)]^-1/4^
_refine_ls_extinction_method SHELXL
_refine_ls_goodness_of_fit_ref 1.369
_refine_ls_matrix_type full
_refine_ls_number_parameters 14
_refine_ls_number_reflns 376
_refine_ls_number_restraints 0
_refine_ls_restrained_S_all 1.369
_refine_ls_R_factor_all 0.0213
_refine_ls_R_factor_gt 0.0188
_refine_ls_shift/su_max 0.001
_refine_ls_shift/su_mean 0.000
_refine_ls_structure_factor_coef Fsqd
_refine_ls_weighting_details
; calc 
 [1.00000+0.00000exp(0.00(sin\q/\l)^2^)]/ 
   [\s^2^(Fo^2^)+0.0000+0.0000*P+(0.0216P)^2^+0.0000sin\q/\l] 
 where P = 1.00000Fo^2^ + 0.00000Fc^2^ 
;
_refine_ls_weighting_scheme calc
_refine_ls_wR_factor_gt 0.0422
_refine_ls_wR_factor_ref 0.0428
_reflns_number_gt 347
_reflns_number_total 376
_reflns_threshold_expression >2sigma(I)
_cod_data_source_file ic401384t_si_001.cif
_cod_data_source_block final
_cod_original_sg_symbol_H-M 'P 42/n m c'
_cod_database_code 4335678

loop_
_symmetry_equiv_pos_as_xyz
'x, y, z'
'-x+1/2, -y+1/2, z'
'-y+1/2, x, z+1/2'
'y, -x+1/2, z+1/2'
'-x, y+1/2, -z'
'x+1/2, -y, -z'
'y+1/2, x+1/2, -z+1/2'
'-y, -x, -z+1/2'
'-x, -y, -z'
'x-1/2, y-1/2, -z'
'y-1/2, -x, -z-1/2'
'-y, x-1/2, -z-1/2'
'x, -y-1/2, z'
'-x-1/2, y, z'
'-y-1/2, -x-1/2, z-1/2'
'y, x, z-1/2'

loop_
_atom_site_label
_atom_site_type_symbol
_atom_site_fract_x
_atom_site_fract_y
_atom_site_fract_z
_atom_site_U_iso_or_equiv
_atom_site_adp_type
_atom_site_occupancy
_atom_site_symmetry_multiplicity
_atom_site_calc_flag
_atom_site_refinement_flags
Np1 Np 0.2500 0.2500 0.35090(2) 0.00351(10) Uani 1 4 d S
Se1 Se 0.2500 0.50693(8) 0.10307(3) 0.00466(12) Uani 1 2 d S
Se2 Se 0.7500 0.2500 0.2500 0.00473(16) Uani 1 8 d S

loop_
_atom_site_aniso_label
_atom_site_aniso_U_11
_atom_site_aniso_U_22
_atom_site_aniso_U_33
_atom_site_aniso_U_23
_atom_site_aniso_U_13
_atom_site_aniso_U_12
Np1 0.00350(14) 0.00434(14) 0.00271(14) 0.000 0.000 0.000
Se1 0.0047(2) 0.0061(2) 0.00314(19) -0.00027(14) 0.000 0.000
Se2 0.0046(2) 0.0046(2) 0.0050(3) 0.000 0.000 0.000

loop_
_atom_type_symbol
_atom_type_description
_atom_type_scat_dispersion_real
_atom_type_scat_dispersion_imag
_atom_type_scat_source
Se Se -0.0929 2.2259 'International Tables Vol C Tables 4.2.6.8 and 6.1.1.4'
Np Np -11.4937 4.1493 'International Tables Vol C Tables 4.2.6.8 and 6.1.1.4'

loop_
_geom_angle_atom_site_label_1
_geom_angle_atom_site_label_2
_geom_angle_atom_site_label_3
_geom_angle
_geom_angle_site_symmetry_1
_geom_angle_site_symmetry_3
Se2 Np1 Se2 136.974(9) 1_455 .
Se2 Np1 Se1 71.100(5) 1_455 2
Se2 Np1 Se1 71.100(5) . 2
Se2 Np1 Se1 71.100(4) 1_455 .
Se2 Np1 Se1 71.100(4) . .
Se1 Np1 Se1 55.915(16) 2 .
Se2 Np1 Se1 139.060(10) 1_455 4
Se2 Np1 Se1 83.965(9) . 4
Se1 Np1 Se1 141.550(10) 2 4
Se1 Np1 Se1 141.550(10) . 4
Se2 Np1 Se1 83.965(9) 1_455 3
Se2 Np1 Se1 139.060(10) . 3
Se1 Np1 Se1 141.550(10) 2 3
Se1 Np1 Se1 141.550(10) . 3
Se1 Np1 Se1 55.095(16) 4 3
Se2 Np1 Se1 117.393(7) 1_455 12_666
Se2 Np1 Se1 69.940(7) . 12_666
Se1 Np1 Se1 123.864(11) 2 12_666
Se1 Np1 Se1 74.025(12) . 12_666
Se1 Np1 Se1 70.053(8) 4 12_666
Se1 Np1 Se1 93.330(7) 3 12_666
Se2 Np1 Se1 69.940(7) 1_455 11_556
Se2 Np1 Se1 117.393(7) . 11_556
Se1 Np1 Se1 74.025(12) 2 11_556
Se1 Np1 Se1 123.864(11) . 11_556
Se1 Np1 Se1 93.330(7) 4 11_556
Se1 Np1 Se1 70.053(8) 3 11_556
Se1 Np1 Se1 161.629(16) 12_666 11_556
Se2 Np1 Se1 69.940(7) 1_455 11_566
Se2 Np1 Se1 117.393(7) . 11_566
Se1 Np1 Se1 123.864(11) 2 11_566
Se1 Np1 Se1 74.025(12) . 11_566
Se1 Np1 Se1 93.330(7) 4 11_566
Se1 Np1 Se1 70.053(8) 3 11_566
Se1 Np1 Se1 51.140(14) 12_666 11_566
Se1 Np1 Se1 125.201(14) 11_556 11_566
Se2 Np1 Se1 117.393(7) 1_455 12_656
Se2 Np1 Se1 69.940(7) . 12_656
Se1 Np1 Se1 74.025(12) 2 12_656
Se1 Np1 Se1 123.864(11) . 12_656
Se1 Np1 Se1 70.053(8) 4 12_656
Se1 Np1 Se1 93.330(7) 3 12_656
Se1 Np1 Se1 125.201(14) 12_666 12_656
Se1 Np1 Se1 51.140(14) 11_556 12_656
Se1 Np1 Se1 161.629(16) 11_566 12_656
Se1 Se1 Se1 180.00(3) 2_565 2
Se1 Se1 Np1 117.958(8) 2_565 .
Se1 Se1 Np1 62.042(8) 2 .
Se1 Se1 Np1 117.547(8) 2_565 3_554
Se1 Se1 Np1 62.453(8) 2 3_554
Np1 Se1 Np1 124.495(15) . 3_554
Se1 Se1 Np1 64.430(7) 2_565 11_666
Se1 Se1 Np1 115.570(7) 2 11_666
Np1 Se1 Np1 93.516(8) . 11_666
Np1 Se1 Np1 109.947(8) 3_554 11_666
Se1 Se1 Np1 64.430(7) 2_565 11_566
Se1 Se1 Np1 115.570(7) 2 11_566
Np1 Se1 Np1 93.516(8) . 11_566
Np1 Se1 Np1 109.947(8) 3_554 11_566
Np1 Se1 Np1 125.201(14) 11_666 11_566
Se1 Se1 Se2 114.021(7) 2_565 .
Se1 Se1 Se2 65.979(6) 2 .
Np1 Se1 Se2 53.668(5) . .
Np1 Se1 Se2 102.409(9) 3_554 .
Np1 Se1 Se2 53.115(3) 11_666 .
Np1 Se1 Se2 143.748(13) 11_566 .
Se1 Se1 Se2 114.021(6) 2_565 1_455
Se1 Se1 Se2 65.979(7) 2 1_455
Np1 Se1 Se2 53.668(5) . 1_455
Np1 Se1 Se2 102.409(9) 3_554 1_455
Np1 Se1 Se2 143.748(13) 11_666 1_455
Np1 Se1 Se2 53.115(3) 11_566 1_455
Se2 Se1 Se2 104.780(11) . 1_455
Se1 Se1 Se2 70.584(6) 2_565 9_665
Se1 Se1 Se2 109.416(6) 2 9_665
Np1 Se2 Np1 97.728(3) 11_656 1_655
Np1 Se2 Np1 136.976(9) 11_656 11_666
Np1 Se2 Np1 97.728(3) 1_655 11_666
Np1 Se2 Np1 97.728(3) 11_656 .
Np1 Se2 Np1 136.975(9) 1_655 .
Np1 Se2 Np1 97.728(3) 11_666 .
Np1 Se2 Se1 154.654(6) 11_656 11_666
Np1 Se2 Se1 56.945(6) 1_655 11_666
Np1 Se2 Se1 55.231(7) 11_666 11_666
Np1 Se2 Se1 102.237(7) . 11_666
Np1 Se2 Se1 56.945(6) 11_656 2
Np1 Se2 Se1 154.654(6) 1_655 2
Np1 Se2 Se1 102.238(7) 11_666 2
Np1 Se2 Se1 55.232(7) . 2
Se1 Se2 Se1 148.395(12) 11_666 2
Np1 Se2 Se1 154.654(6) 11_656 12_666
Np1 Se2 Se1 102.238(7) 1_655 12_666
Np1 Se2 Se1 55.231(7) 11_666 12_666
Np1 Se2 Se1 56.945(6) . 12_666
Se1 Se2 Se1 48.041(13) 11_666 12_666
Se1 Se2 Se1 101.932(5) 2 12_666
Np1 Se2 Se1 55.231(7) 11_656 12_656
Np1 Se2 Se1 102.238(7) 1_655 12_656
Np1 Se2 Se1 154.654(6) 11_666 12_656
Np1 Se2 Se1 56.945(6) . 12_656
Se1 Se2 Se1 125.910(12) 11_666 12_656
Se1 Se2 Se1 64.011(13) 2 12_656
Se1 Se2 Se1 104.780(11) 12_666 12_656
Np1 Se2 Se1 102.238(7) 11_656 1_655
Np1 Se2 Se1 55.231(7) 1_655 1_655
Np1 Se2 Se1 56.945(6) 11_666 1_655
Np1 Se2 Se1 154.654(6) . 1_655
Se1 Se2 Se1 64.011(13) 11_666 1_655
Se1 Se2 Se1 125.910(12) 2 1_655
Se1 Se2 Se1 101.932(5) 12_666 1_655
Se1 Se2 Se1 148.395(12) 12_656 1_655
Np1 Se2 Se1 55.231(7) 11_656 11_656
Np1 Se2 Se1 56.945(6) 1_655 11_656
Np1 Se2 Se1 154.654(6) 11_666 11_656
Np1 Se2 Se1 102.237(7) . 11_656
Se1 Se2 Se1 104.780(11) 11_666 11_656
Se1 Se2 Se1 101.932(5) 2 11_656
Se1 Se2 Se1 125.910(12) 12_666 11_656
Se1 Se2 Se1 48.041(13) 12_656 11_656
Se1 Se2 Se1 101.932(5) 1_655 11_656
Np1 Se2 Se1 56.945(6) 11_656 2_655
Np1 Se2 Se1 55.231(7) 1_655 2_655
Np1 Se2 Se1 102.238(7) 11_666 2_655
Np1 Se2 Se1 154.654(6) . 2_655
Se1 Se2 Se1 101.932(5) 11_666 2_655
Se1 Se2 Se1 104.780(11) 2 2_655
Se1 Se2 Se1 148.395(12) 12_666 2_655
Se1 Se2 Se1 101.932(5) 12_656 2_655
Se1 Se2 Se1 48.041(13) 1_655 2_655
Se1 Se2 Se1 64.011(13) 11_656 2_655
Np1 Se2 Se1 102.238(7) 11_656 .
Np1 Se2 Se1 154.653(6) 1_655 .
Np1 Se2 Se1 56.945(6) 11_666 .
Np1 Se2 Se1 55.232(7) . .

loop_
_geom_bond_atom_site_label_1
_geom_bond_atom_site_label_2
_geom_bond_distance
_geom_bond_site_symmetry_2
Np1 Se2 2.92841(16) 1_455
Np1 Se2 2.92841(16) .
Np1 Se1 2.9861(4) 2
Np1 Se1 2.9861(4) .
Np1 Se1 3.0270(4) 4
Np1 Se1 3.0270(4) 3
Np1 Se1 3.0686(3) 12_666
Np1 Se1 3.0686(3) 11_556
Np1 Se1 3.0686(3) 11_566
Np1 Se1 3.0686(3) 12_656
Np1 Np1 4.4111(3) 11_556
Np1 Np1 4.4111(3) 11_666
Np1 Np1 4.4111(3) 11_566
Np1 Np1 4.4111(3) 11_656
Se1 Se1 2.6489(8) 2_565
Se1 Se1 2.7999(8) 2
Se1 Np1 3.0270(4) 3_554
Se1 Np1 3.0686(3) 11_666
Se1 Np1 3.0686(3) 11_566
Se1 Se2 3.4391(3) .
Se1 Se2 3.4391(3) 1_455
Se2 Np1 2.92839(16) 11_656
Se2 Np1 2.92839(17) 1_655
Se2 Np1 2.92839(16) 11_666
Se2 Se1 3.4391(3) 11_666
Se2 Se1 3.4391(3) 2
Se2 Se1 3.4391(3) 12_666
Se2 Se1 3.4391(3) 12_656
Se2 Se1 3.4391(3) 1_655
Se2 Se1 3.4391(3) 11_656
Se2 Se1 3.4391(3) 2_655
